data_7016604
loop_
_publ_author_name
'Trifonov, Alexander A.'
'Shestakov, Boris G.'
'Gudilenkov, Ivan D.'
'Fukin, Georgy K.'
'Giambastiani, Giuliano'
'Bianchini, Claudio'
'Rossin, Andrea'
'Luconi, Lapo'
'Filippi, Jonathan'
'Sorace, Lorenzo'

_publ_section_title
;
 Steric control on the redox chemistry of
 (\h(5)-C(9)H(7))(2)Yb(II)(THF)(2) by 6-aryl substituted
 iminopyridines.
;
_journal_issue 40
_journal_name_full 'Dalton transactions (Cambridge, England : 2003)'
_journal_page_first 10568
_journal_page_last 10575
_journal_paper_doi 10.1039/c1dt10135h
_journal_volume 40
_journal_year 2011
_chemical_absolute_configuration unk
_chemical_compound_source 'synthesis as described'
_chemical_formula_moiety 'C40 H38 N2 O1 Yb1'
_chemical_formula_sum 'C40 H38 N2 O Yb'
_chemical_formula_weight 735.76
_chemical_name_systematic
;
?
;
_space_group_IT_number 9
_symmetry_cell_setting monoclinic
_symmetry_Int_Tables_number 9
_symmetry_space_group_name_Hall 'C -2yc'
_symmetry_space_group_name_H-M 'C 1 c 1'
_atom_sites_solution_hydrogens geom
_atom_sites_solution_primary direct
_atom_sites_solution_secondary difmap
_audit_creation_date 2010-12-16T14:48:24-00:00
_audit_creation_method 'WinGX routine CIF_UPDATE'
_cell_angle_alpha 90
_cell_angle_beta 96.968(3)
_cell_angle_gamma 90
_cell_formula_units_Z 4
_cell_length_a 10.309(4)
_cell_length_b 27.522(11)
_cell_length_c 11.346(5)
_cell_measurement_reflns_used 6150
_cell_measurement_temperature 120(2)
_cell_measurement_theta_max 26.4847
_cell_measurement_theta_min 4.1597
_cell_measurement_wavelength 0.71073
_cell_volume 3195(2)
_computing_cell_refinement
;
CrysAlisPro, Oxford Diffraction Ltd.,
Version 1.171.33.41 (release 06-05-2009 CrysAlis171 .NET)
(compiled May 6 2009,17:20:42)
;
_computing_data_collection
;
CrysAlisPro, Oxford Diffraction Ltd.,
Version 1.171.33.41 (release 06-05-2009 CrysAlis171 .NET)
(compiled May 6 2009,17:20:42)
;
_computing_data_reduction
;
CrysAlisPro, Oxford Diffraction Ltd.,
Version 1.171.33.41 (release 06-05-2009 CrysAlis171 .NET)
(compiled May 6 2009,17:20:42)
;
_computing_molecular_graphics 'Ortep-3 for Windows (Farrugia, 1997)'
_computing_publication_material 'WinGX publication routines (Farrugia, 1999)'
_computing_structure_refinement 'SHELXL-97 (Sheldrick, 1997)'
_computing_structure_solution 'SIR97 (Giacovazzo et al, 1997)'
_diffrn_ambient_temperature 120(2)
_diffrn_detector_area_resol_mean 16.4547
_diffrn_measured_fraction_theta_full 0.867
_diffrn_measured_fraction_theta_max 0.867
_diffrn_measurement_device_type 'Xcalibur, Sapphire3'
_diffrn_measurement_method '\w scans'
_diffrn_orient_matrix_UB_11 0.0431396645
_diffrn_orient_matrix_UB_12 0.0132428786
_diffrn_orient_matrix_UB_13 -0.0322944849
_diffrn_orient_matrix_UB_21 0.0509158248
_diffrn_orient_matrix_UB_22 -0.0167352653
_diffrn_orient_matrix_UB_23 0.0189230352
_diffrn_orient_matrix_UB_31 -0.0189129797
_diffrn_orient_matrix_UB_32 -0.0146612504
_diffrn_orient_matrix_UB_33 -0.050679039
_diffrn_radiation_monochromator graphite
_diffrn_radiation_probe x-ray
_diffrn_radiation_type MoK\a
_diffrn_radiation_wavelength 0.71069
_diffrn_reflns_av_R_equivalents 0.0743
_diffrn_reflns_av_unetI/netI 0.0994
_diffrn_reflns_limit_h_max 11
_diffrn_reflns_limit_h_min -12
_diffrn_reflns_limit_k_max 33
_diffrn_reflns_limit_k_min -33
_diffrn_reflns_limit_l_max 12
_diffrn_reflns_limit_l_min -14
_diffrn_reflns_number 15497
_diffrn_reflns_theta_full 26.55
_diffrn_reflns_theta_max 26.55
_diffrn_reflns_theta_min 4.2
_exptl_absorpt_coefficient_mu 2.961
_exptl_absorpt_correction_T_max 1
_exptl_absorpt_correction_T_min 0.89528
_exptl_absorpt_correction_type multi-scan
_exptl_absorpt_process_details
;
CrysAlisPro, Oxford Diffraction Ltd.,
Version 1.171.33.41 (release 06-05-2009 CrysAlis171 .NET)
(compiled May 6 2009,17:20:42)
Empirical absorption correction using spherical harmonics,
implemented in SCALE3 ABSPACK scaling algorithm.
;
_exptl_crystal_colour 'dark violet'
_exptl_crystal_density_diffrn 1.529
_exptl_crystal_density_method 'not measured'
_exptl_crystal_description prism
_exptl_crystal_F_000 1480
_exptl_crystal_size_max 0.015
_exptl_crystal_size_mid 0.01
_exptl_crystal_size_min 0.01
_refine_diff_density_max 0.979
_refine_diff_density_min -0.653
_refine_diff_density_rms 0.104
_refine_ls_abs_structure_details 'Flack H D (1983), Acta Cryst. A39, 876-881'
_refine_ls_abs_structure_Flack -0.013(10)
_refine_ls_extinction_method none
_refine_ls_goodness_of_fit_ref 0.884
_refine_ls_hydrogen_treatment constr
_refine_ls_matrix_type full
_refine_ls_number_parameters 401
_refine_ls_number_reflns 5381
_refine_ls_number_restraints 2
_refine_ls_restrained_S_all 0.884
_refine_ls_R_factor_all 0.056
_refine_ls_R_factor_gt 0.0386
_refine_ls_shift/su_max 0.001
_refine_ls_shift/su_mean 0
_refine_ls_structure_factor_coef Fsqd
_refine_ls_weighting_details 'calc w=1/[\s^2^(Fo^2^)+(0.0198P)^2^+0.0000P] where P=(Fo^2^+2Fc^2^)/3'
_refine_ls_weighting_scheme calc
_refine_ls_wR_factor_gt 0.0636
_refine_ls_wR_factor_ref 0.0664
_reflns_number_gt 4223
_reflns_number_total 5381
_reflns_threshold_expression >2sigma(I)
_cod_data_source_file c1dt10135h.txt
_cod_data_source_block YbFu
_cod_original_sg_symbol_H-M 'C c'
_cod_database_code 7016604

loop_
_symmetry_equiv_pos_as_xyz
'x, y, z'
'x, -y, z+1/2'
'x+1/2, y+1/2, z'
'x+1/2, -y+1/2, z+1/2'

loop_
_atom_site_label
_atom_site_type_symbol
_atom_site_fract_x
_atom_site_fract_y
_atom_site_fract_z
_atom_site_U_iso_or_equiv
_atom_site_adp_type
_atom_site_occupancy
_atom_site_symmetry_multiplicity
_atom_site_calc_flag
_atom_site_refinement_flags
C1 C 1.1749(9) 0.8075(3) 0.6413(7) 0.032(2) Uani 1 1 d .
C2 C 1.2935(7) 0.7849(3) 0.6658(7) 0.0285(19) Uani 1 1 d .
H2 H 1.3088 0.762 0.7286 0.034 Uiso 1 1 calc R
C3 C 1.3891(7) 0.7963(3) 0.5971(7) 0.037(2) Uani 1 1 d .
H3 H 1.4716 0.7807 0.6122 0.045 Uiso 1 1 calc R
C4 C 1.3700(7) 0.8294(3) 0.5080(6) 0.036(2) Uani 1 1 d .
H4 H 1.4384 0.8386 0.4635 0.043 Uiso 1 1 calc R
C5 C 1.2434(6) 0.8494(2) 0.4845(6) 0.0204(16) Uani 1 1 d .
C6 C 1.2112(7) 0.8836(2) 0.3862(6) 0.0233(16) Uani 1 1 d .
C7 C 1.2825(8) 0.9052(3) 0.3103(7) 0.036(2) Uani 1 1 d .
H7 H 1.3744 0.9027 0.31 0.043 Uiso 1 1 calc R
C8 C 1.1946(8) 0.9324(3) 0.2305(8) 0.042(2) Uani 1 1 d .
H8 H 1.2161 0.9522 0.1671 0.051 Uiso 1 1 calc R
C9 C 1.0758(8) 0.9248(3) 0.2618(7) 0.035(2) Uani 1 1 d .
H9 H 0.9975 0.9387 0.2235 0.042 Uiso 1 1 calc R
C10 C 1.0634(8) 0.7936(3) 0.7028(7) 0.0311(19) Uani 1 1 d .
H10 H 1.0783 0.7694 0.7627 0.037 Uiso 1 1 calc R
C11 C 0.8446(7) 0.7856(3) 0.7284(6) 0.0244(18) Uani 1 1 d .
C12 C 0.8081(8) 0.7401(3) 0.6823(7) 0.0289(19) Uani 1 1 d .
C13 C 0.7015(13) 0.7175(5) 0.7207(12) 0.033(4) Uani 1 1 d .
H13 H 0.674 0.6867 0.6893 0.04 Uiso 1 1 calc R
C14 C 0.6340(8) 0.7396(3) 0.8056(8) 0.038(2) Uani 1 1 d .
H14 H 0.5608 0.7238 0.832 0.045 Uiso 1 1 calc R
C15 C 0.6729(13) 0.7840(5) 0.8507(13) 0.038(4) Uani 1 1 d .
H15 H 0.6267 0.7983 0.9093 0.046 Uiso 1 1 calc R
C16 C 0.7763(7) 0.8085(3) 0.8141(7) 0.0275(19) Uani 1 1 d .
C17 C 0.8804(8) 0.7136(3) 0.5914(6) 0.037(2) Uani 1 1 d .
H17 H 0.932 0.7386 0.553 0.044 Uiso 1 1 calc R
C18 C 0.7875(9) 0.6903(3) 0.4939(7) 0.053(3) Uani 1 1 d .
H18A H 0.8335 0.6842 0.4247 0.079 Uiso 1 1 calc R
H18B H 0.7135 0.7121 0.4715 0.079 Uiso 1 1 calc R
H18C H 0.7556 0.6595 0.5226 0.079 Uiso 1 1 calc R
C19 C 0.9759(8) 0.6760(3) 0.6467(8) 0.051(2) Uani 1 1 d .
H19A H 0.9279 0.6495 0.6796 0.077 Uiso 1 1 calc R
H19B H 1.0353 0.6911 0.7103 0.077 Uiso 1 1 calc R
H19C H 1.0265 0.663 0.586 0.077 Uiso 1 1 calc R
C20 C 0.8214(8) 0.8568(3) 0.8675(7) 0.041(2) Uani 1 1 d .
H20 H 0.8775 0.8724 0.8123 0.049 Uiso 1 1 calc R
C21 C 0.9057(12) 0.8487(3) 0.9851(7) 0.077(4) Uani 1 1 d .
H21A H 0.853 0.8338 1.0417 0.115 Uiso 1 1 calc R
H21B H 0.9399 0.88 1.0164 0.115 Uiso 1 1 calc R
H21C H 0.9786 0.8272 0.9731 0.115 Uiso 1 1 calc R
C22 C 0.7085(10) 0.8913(3) 0.8806(10) 0.080(3) Uani 1 1 d .
H22A H 0.6529 0.894 0.8044 0.119 Uiso 1 1 calc R
H22B H 0.7431 0.9234 0.9048 0.119 Uiso 1 1 calc R
H22C H 0.6568 0.8787 0.9409 0.119 Uiso 1 1 calc R
C23 C 1.0489(7) 0.9454(3) 0.7076(7) 0.0289(19) Uani 1 1 d .
C24 C 0.9151(8) 0.9577(2) 0.6835(7) 0.031(2) Uani 1 1 d .
H24 H 0.8511 0.9516 0.7353 0.038 Uiso 1 1 calc R
C25 C 0.8906(12) 0.9799(4) 0.5730(10) 0.035(3) Uani 1 1 d .
H25 H 0.809 0.9924 0.5384 0.042 Uiso 1 1 calc R
C26 C 1.0071(14) 0.9806(4) 0.5219(10) 0.042(3) Uani 1 1 d .
H26 H 1.0172 0.9923 0.4447 0.051 Uiso 1 1 calc R
C27 C 1.1075(8) 0.9610(3) 0.6043(7) 0.032(2) Uani 1 1 d .
C28 C 1.2474(10) 0.9564(4) 0.6065(11) 0.048(3) Uani 1 1 d .
H28 H 1.2892 0.9661 0.5402 0.058 Uiso 1 1 calc R
C29 C 1.3168(9) 0.9381(3) 0.7032(10) 0.048(3) Uani 1 1 d .
H29 H 1.4087 0.935 0.704 0.057 Uiso 1 1 calc R
C30 C 1.2608(10) 0.9232(3) 0.8033(9) 0.048(3) Uani 1 1 d .
H30 H 1.314 0.9101 0.8701 0.058 Uiso 1 1 calc R
C31 C 1.1278(13) 0.9277(4) 0.8046(13) 0.043(4) Uani 1 1 d .
H31 H 1.09 0.9183 0.8735 0.052 Uiso 1 1 calc R
C32 C 0.6676(7) 0.8897(3) 0.4437(7) 0.038(2) Uani 1 1 d .
C33 C 0.7007(12) 0.8431(5) 0.4848(12) 0.037(4) Uani 1 1 d .
H33 H 0.6763 0.8295 0.5558 0.044 Uiso 1 1 calc R
C34 C 0.7713(10) 0.8202(4) 0.4110(9) 0.041(3) Uani 1 1 d .
H34 H 0.8009 0.7876 0.4197 0.05 Uiso 1 1 calc R
C35 C 0.7949(7) 0.8510(3) 0.3200(8) 0.046(2) Uani 1 1 d .
H35 H 0.8473 0.8441 0.2587 0.055 Uiso 1 1 calc R
C36 C 0.7277(8) 0.8945(3) 0.3343(7) 0.037(2) Uani 1 1 d .
C37 C 0.7055(13) 0.9380(5) 0.2659(13) 0.061(5) Uani 1 1 d .
H37 H 0.7445 0.9422 0.1949 0.073 Uiso 1 1 calc R
C38 C 0.6277(12) 0.9733(4) 0.3037(14) 0.081(4) Uani 1 1 d .
H38 H 0.6118 1.0017 0.2568 0.097 Uiso 1 1 calc R
C39 C 0.5701(12) 0.9693(5) 0.4091(16) 0.073(5) Uani 1 1 d .
H39 H 0.517 0.995 0.4319 0.087 Uiso 1 1 calc R
C40 C 0.5890(8) 0.9290(4) 0.4797(9) 0.050(3) Uani 1 1 d .
H40 H 0.5507 0.9269 0.5516 0.059 Uiso 1 1 calc R
N1 N 1.1481(10) 0.8393(3) 0.5498(8) 0.022(2) Uani 1 1 d .
N2 N 0.9478(6) 0.8112(2) 0.6830(5) 0.0278(15) Uani 1 1 d .
O1 O 1.0829(4) 0.89407(17) 0.3571(4) 0.0285(12) Uani 1 1 d .
Yb1 Yb 0.93489(5) 0.885629(9) 0.52503(5) 0.02625(9) Uani 1 1 d .

loop_
_atom_site_aniso_label
_atom_site_aniso_U_11
_atom_site_aniso_U_22
_atom_site_aniso_U_33
_atom_site_aniso_U_23
_atom_site_aniso_U_13
_atom_site_aniso_U_12
C1 0.036(6) 0.041(6) 0.018(5) -0.003(4) 0.002(4) -0.013(5)
C2 0.018(5) 0.040(5) 0.028(5) 0.002(4) 0.003(4) 0.007(4)
C3 0.022(5) 0.029(5) 0.063(6) 0.008(4) 0.013(4) 0.006(4)
C4 0.053(5) 0.030(4) 0.028(5) 0.010(4) 0.020(5) 0.026(4)
C5 0.016(4) 0.022(4) 0.024(4) 0.000(3) 0.005(3) 0.000(3)
C6 0.024(4) 0.016(4) 0.029(4) -0.009(4) 0.003(3) -0.002(4)
C7 0.038(5) 0.036(5) 0.038(5) -0.001(4) 0.024(4) 0.002(4)
C8 0.053(6) 0.022(5) 0.057(6) 0.011(4) 0.030(5) 0.002(4)
C9 0.045(6) 0.034(5) 0.024(5) 0.009(4) -0.001(4) 0.012(4)
C10 0.026(5) 0.038(5) 0.031(5) 0.000(4) 0.009(4) 0.000(4)
C11 0.016(4) 0.036(5) 0.022(4) 0.016(4) 0.002(3) 0.003(4)
C12 0.029(5) 0.032(5) 0.024(5) 0.004(4) -0.002(4) -0.009(4)
C13 0.040(9) 0.025(7) 0.035(8) 0.007(5) 0.007(6) 0.005(6)
C14 0.026(5) 0.043(6) 0.046(6) 0.022(5) 0.009(4) 0.002(5)
C15 0.029(8) 0.051(9) 0.034(7) 0.019(6) 0.001(6) 0.007(6)
C16 0.016(4) 0.039(5) 0.028(5) 0.006(4) 0.006(4) 0.000(4)
C17 0.049(6) 0.039(5) 0.023(5) 0.002(4) 0.009(4) -0.005(4)
C18 0.075(7) 0.041(5) 0.044(6) -0.002(5) 0.018(5) -0.029(5)
C19 0.062(6) 0.036(5) 0.061(6) 0.004(5) 0.028(5) 0.008(5)
C20 0.044(5) 0.045(5) 0.039(6) 0.001(4) 0.027(4) -0.006(4)
C21 0.132(12) 0.075(7) 0.026(6) -0.013(5) 0.023(7) -0.031(8)
C22 0.076(8) 0.048(6) 0.128(10) -0.010(7) 0.064(7) 0.002(6)
C23 0.025(5) 0.025(4) 0.035(5) -0.005(4) -0.004(4) -0.007(4)
C24 0.039(5) 0.020(4) 0.037(5) -0.011(4) 0.012(4) -0.002(4)
C25 0.045(7) 0.026(6) 0.034(7) -0.001(5) 0.008(6) 0.010(5)
C26 0.085(9) 0.016(5) 0.027(7) -0.006(5) 0.008(7) -0.003(6)
C27 0.040(5) 0.016(4) 0.041(6) -0.015(4) 0.009(4) -0.009(4)
C28 0.032(8) 0.042(7) 0.072(9) -0.031(6) 0.015(6) -0.016(6)
C29 0.032(6) 0.043(6) 0.068(8) -0.030(6) 0.003(6) -0.001(5)
C30 0.047(7) 0.038(6) 0.054(7) -0.016(5) -0.021(6) 0.004(5)
C31 0.047(8) 0.025(6) 0.056(8) -0.010(5) -0.001(6) 0.007(5)
C32 0.025(4) 0.031(5) 0.057(6) -0.008(5) 0.001(4) -0.012(4)
C33 0.016(6) 0.057(9) 0.037(8) 0.037(6) 0.000(6) -0.003(6)
C34 0.038(7) 0.039(6) 0.045(7) -0.003(5) -0.002(6) 0.004(5)
C35 0.025(5) 0.073(7) 0.038(6) -0.022(5) 0.002(4) -0.002(5)
C36 0.027(5) 0.048(6) 0.033(5) 0.011(4) -0.011(4) -0.002(4)
C37 0.041(9) 0.081(12) 0.054(9) 0.043(8) -0.023(7) -0.022(8)
C38 0.037(7) 0.053(8) 0.143(13) 0.046(8) -0.032(8) -0.009(6)
C39 0.020(7) 0.050(9) 0.144(15) -0.018(9) -0.008(8) 0.003(6)
C40 0.020(5) 0.058(7) 0.071(8) -0.006(6) 0.008(5) 0.006(5)
N1 0.028(5) 0.018(5) 0.018(5) 0.005(4) -0.003(4) 0.002(4)
N2 0.034(4) 0.031(4) 0.020(4) 0.000(3) 0.010(3) 0.001(3)
O1 0.029(3) 0.037(3) 0.021(3) 0.001(2) 0.012(2) 0.005(3)
Yb1 0.02383(15) 0.02602(14) 0.02933(16) -0.0021(4) 0.00496(10) 0.0001(4)

loop_
_atom_type_symbol
_atom_type_description
_atom_type_scat_dispersion_real
_atom_type_scat_dispersion_imag
_atom_type_scat_source
C C 0.0033 0.0016 'International Tables Vol C Tables 4.2.6.8 and 6.1.1.4'
H H 0 0 'International Tables Vol C Tables 4.2.6.8 and 6.1.1.4'
N N 0.0061 0.0033 'International Tables Vol C Tables 4.2.6.8 and 6.1.1.4'
O O 0.0106 0.006 'International Tables Vol C Tables 4.2.6.8 and 6.1.1.4'
Yb Yb -0.385 5.5486 'International Tables Vol C Tables 4.2.6.8 and 6.1.1.4'

loop_
_geom_angle_atom_site_label_1
_geom_angle_atom_site_label_2
_geom_angle_atom_site_label_3
_geom_angle
N1 C1 C2 122.7(9)
N1 C1 C10 115.7(9)
C2 C1 C10 121.1(8)
C3 C2 C1 117.9(7)
C3 C2 H2 121
C1 C2 H2 121
C4 C3 C2 122.0(7)
C4 C3 H3 119
C2 C3 H3 119
C3 C4 C5 116.7(7)
C3 C4 H4 121.6
C5 C4 H4 121.6
N1 C5 C4 122.8(7)
N1 C5 C6 116.3(7)
C4 C5 C6 120.9(6)
C7 C6 O1 110.2(6)
C7 C6 C5 133.1(7)
O1 C6 C5 116.5(6)
C6 C7 C8 106.7(7)
C6 C7 H7 126.6
C8 C7 H7 126.6
C9 C8 C7 106.5(7)
C9 C8 H8 126.8
C7 C8 H8 126.8
C8 C9 O1 110.2(7)
C8 C9 H9 124.9
O1 C9 H9 124.9
N2 C10 C1 125.7(8)
N2 C10 H10 117.1
C1 C10 H10 117.1
C12 C11 C16 121.6(7)
C12 C11 N2 119.3(7)
C16 C11 N2 118.9(7)
C13 C12 C11 118.5(9)
C13 C12 C17 118.1(9)
C11 C12 C17 123.4(7)
C12 C13 C14 120.3(11)
C12 C13 H13 119.8
C14 C13 H13 119.8
C15 C14 C13 120.0(12)
C15 C14 H14 120
C13 C14 H14 120
C14 C15 C16 122.1(13)
C14 C15 H15 118.9
C16 C15 H15 118.9
C15 C16 C11 117.4(9)
C15 C16 C20 121.6(10)
C11 C16 C20 120.9(7)
C19 C17 C18 109.5(7)
C19 C17 C12 113.1(6)
C18 C17 C12 112.2(7)
C19 C17 H17 107.2
C18 C17 H17 107.2
C12 C17 H17 107.2
C17 C18 H18A 109.5
C17 C18 H18B 109.5
H18A C18 H18B 109.5
C17 C18 H18C 109.5
H18A C18 H18C 109.5
H18B C18 H18C 109.5
C17 C19 H19A 109.5
C17 C19 H19B 109.5
H19A C19 H19B 109.5
C17 C19 H19C 109.5
H19A C19 H19C 109.5
H19B C19 H19C 109.5
C16 C20 C21 109.9(7)
C16 C20 C22 112.7(7)
C21 C20 C22 111.6(8)
C16 C20 H20 107.4
C21 C20 H20 107.4
C22 C20 H20 107.4
C20 C21 H21A 109.5
C20 C21 H21B 109.5
H21A C21 H21B 109.5
C20 C21 H21C 109.5
H21A C21 H21C 109.5
H21B C21 H21C 109.5
C20 C22 H22A 109.5
C20 C22 H22B 109.5
H22A C22 H22B 109.5
C20 C22 H22C 109.5
H22A C22 H22C 109.5
H22B C22 H22C 109.5
C31 C23 C24 135.0(9)
C31 C23 C27 119.2(9)
C24 C23 C27 105.5(7)
C31 C23 Yb1 122.6(6)
C24 C23 Yb1 71.6(4)
C27 C23 Yb1 75.7(4)
C25 C24 C23 110.2(8)
C25 C24 Yb1 75.1(6)
C23 C24 Yb1 78.7(4)
C25 C24 H24 124.9
C23 C24 H24 124.9
Yb1 C24 H24 113.3
C24 C25 C26 108.1(10)
C24 C25 Yb1 75.1(6)
C26 C25 Yb1 75.8(9)
C24 C25 H25 126
C26 C25 H25 126
Yb1 C25 H25 115.4
C25 C26 C27 108.5(11)
C25 C26 Yb1 74.4(9)
C27 C26 Yb1 78.8(6)
C25 C26 H26 125.7
C27 C26 H26 125.7
Yb1 C26 H26 113.4
C26 C27 C28 134.0(10)
C26 C27 C23 107.7(9)
C28 C27 C23 118.3(8)
C26 C27 Yb1 71.7(6)
C28 C27 Yb1 122.1(6)
C23 C27 Yb1 74.3(4)
C29 C28 C27 118.9(10)
C29 C28 H28 120.6
C27 C28 H28 120.6
C28 C29 C30 123.1(10)
C28 C29 H29 118.4
C30 C29 H29 118.4
C31 C30 C29 119.5(10)
C31 C30 H30 120.3
C29 C30 H30 120.3
C23 C31 C30 121.0(12)
C23 C31 H31 119.5
C30 C31 H31 119.5
C33 C32 C40 136.1(10)
C33 C32 C36 104.8(8)
C40 C32 C36 119.0(8)
C33 C32 Yb1 70.2(6)
C40 C32 Yb1 120.1(5)
C36 C32 Yb1 77.3(4)
C34 C33 C32 110.8(11)
C34 C33 Yb1 76.3(7)
C32 C33 Yb1 80.4(6)
C34 C33 H33 124.6
C32 C33 H33 124.6
Yb1 C33 H33 110.8
C33 C34 C35 109.8(10)
C33 C34 Yb1 74.9(7)
C35 C34 Yb1 77.9(5)
C33 C34 H34 125.1
C35 C34 H34 125.1
Yb1 C34 H34 114.1
C34 C35 C36 107.6(8)
C34 C35 Yb1 72.7(5)
C36 C35 Yb1 79.8(5)
C34 C35 H35 126.2
C36 C35 H35 126.2
Yb1 C35 H35 113.7
C35 C36 C37 134.4(10)
C35 C36 C32 106.8(7)
C37 C36 C32 118.7(9)
C35 C36 Yb1 71.4(4)
C37 C36 Yb1 122.5(7)
C32 C36 Yb1 72.8(4)
C38 C37 C36 119.2(12)
C38 C37 H37 120.4
C36 C37 H37 120.4
C37 C38 C39 122.6(11)
C37 C38 H38 118.7
C39 C38 H38 118.7
C40 C39 C38 121.2(12)
C40 C39 H39 119.4
C38 C39 H39 119.4
C39 C40 C32 119.2(11)
C39 C40 H40 120.4
C32 C40 H40 120.4
C5 N1 C1 117.7(9)
C5 N1 Yb1 121.6(6)
C1 N1 Yb1 120.2(7)
C10 N2 C11 118.0(6)
C10 N2 Yb1 111.8(5)
C11 N2 Yb1 129.4(4)
C6 O1 C9 106.4(6)
C6 O1 Yb1 116.5(4)
C9 O1 Yb1 131.0(4)
N1 Yb1 O1 62.9(2)
N1 Yb1 C33 123.6(2)
O1 Yb1 C33 120.9(3)
N1 Yb1 C34 101.6(3)
O1 Yb1 C34 95.6(3)
C33 Yb1 C34 28.8(4)
N1 Yb1 C24 115.6(3)
O1 Yb1 C24 121.5(2)
C33 Yb1 C24 107.2(4)
C34 Yb1 C24 135.9(3)
N1 Yb1 C25 128.9(3)
O1 Yb1 C25 101.0(3)
C33 Yb1 C25 106.5(4)
C34 Yb1 C25 129.0(3)
C24 Yb1 C25 29.8(3)
N1 Yb1 N2 64.8(2)
O1 Yb1 N2 124.54(17)
C33 Yb1 N2 75.7(3)
C34 Yb1 N2 77.9(2)
C24 Yb1 N2 96.7(2)
C25 Yb1 N2 126.0(3)
N1 Yb1 C26 104.5(4)
O1 Yb1 C26 73.6(3)
C33 Yb1 C26 131.5(4)
C34 Yb1 C26 142.6(3)
C24 Yb1 C26 49.2(3)
C25 Yb1 C26 29.8(2)
N2 Yb1 C26 137.9(3)
N1 Yb1 C35 106.2(3)
O1 Yb1 C35 72.8(2)
C33 Yb1 C35 48.3(4)
C34 Yb1 C35 29.4(3)
C24 Yb1 C35 137.9(2)
C25 Yb1 C35 114.7(3)
N2 Yb1 C35 106.0(2)
C26 Yb1 C35 115.9(3)
N1 Yb1 C23 86.2(3)
O1 Yb1 C23 105.1(2)
C33 Yb1 C23 132.5(4)
C34 Yb1 C23 159.2(3)
C24 Yb1 C23 29.8(2)
C25 Yb1 C23 49.5(3)
N2 Yb1 C23 88.4(2)
C26 Yb1 C23 49.6(3)
C35 Yb1 C23 163.9(2)
N1 Yb1 C32 149.8(3)
O1 Yb1 C32 113.4(2)
C33 Yb1 C32 29.4(3)
C34 Yb1 C32 48.2(3)
C24 Yb1 C32 92.2(2)
C25 Yb1 C32 81.1(3)
N2 Yb1 C32 102.4(2)
C26 Yb1 C32 102.6(3)
C35 Yb1 C32 48.8(2)
C23 Yb1 C32 122.0(2)
N1 Yb1 C27 80.1(3)
O1 Yb1 C27 76.3(2)
C33 Yb1 C27 154.5(4)
C34 Yb1 C27 169.9(3)
C24 Yb1 C27 48.8(2)
C25 Yb1 C27 48.8(3)
N2 Yb1 C27 111.6(2)
C26 Yb1 C27 29.6(3)
C35 Yb1 C27 140.6(3)
C23 Yb1 C27 29.9(2)
C32 Yb1 C27 129.5(2)

loop_
_geom_bond_atom_site_label_1
_geom_bond_atom_site_label_2
_geom_bond_distance
C1 N1 1.360(12)
C1 C2 1.370(11)
C1 C10 1.466(12)
C2 C3 1.365(10)
C2 H2 0.95
C3 C4 1.356(10)
C3 H3 0.95
C4 C5 1.412(9)
C4 H4 0.95
C5 N1 1.329(12)
C5 C6 1.467(9)
C6 C7 1.337(10)
C6 O1 1.354(8)
C7 C8 1.416(11)
C7 H7 0.95
C8 C9 1.332(10)
C8 H8 0.95
C9 O1 1.367(8)
C9 H9 0.95
C10 N2 1.281(9)
C10 H10 0.95
C11 C12 1.390(10)
C11 C16 1.416(10)
C11 N2 1.424(8)
C12 C13 1.378(15)
C12 C17 1.528(10)
C13 C14 1.395(16)
C13 H13 0.95
C14 C15 1.366(16)
C14 H14 0.95
C15 C16 1.367(15)
C15 H15 0.95
C16 C20 1.510(10)
C17 C19 1.513(10)
C17 C18 1.515(10)
C17 H17 1
C18 H18A 0.98
C18 H18B 0.98
C18 H18C 0.98
C19 H19A 0.98
C19 H19B 0.98
C19 H19C 0.98
C20 C21 1.518(10)
C20 C22 1.524(11)
C20 H20 1
C21 H21A 0.98
C21 H21B 0.98
C21 H21C 0.98
C22 H22A 0.98
C22 H22B 0.98
C22 H22C 0.98
C23 C31 1.377(15)
C23 C24 1.414(10)
C23 C27 1.447(11)
C23 Yb1 2.791(7)
C24 C25 1.390(13)
C24 Yb1 2.701(7)
C24 H24 0.95
C25 C26 1.395(10)
C25 Yb1 2.701(12)
C25 H25 0.95
C26 C27 1.415(14)
C26 Yb1 2.719(12)
C26 H26 0.95
C27 C28 1.444(13)
C27 Yb1 2.810(7)
C28 C29 1.333(14)
C28 H28 0.95
C29 C30 1.397(13)
C29 H29 0.95
C30 C31 1.379(16)
C30 H30 0.95
C31 H31 0.95
C32 C33 1.393(14)
C32 C40 1.440(11)
C32 C36 1.459(11)
C32 Yb1 2.800(7)
C33 C34 1.332(17)
C33 Yb1 2.672(12)
C33 H33 0.95
C34 C35 1.381(12)
C34 Yb1 2.689(9)
C34 H34 0.95
C35 C36 1.401(10)
C35 Yb1 2.754(8)
C35 H35 0.95
C36 C37 1.430(15)
C36 Yb1 2.860(7)
C37 C38 1.362(18)
C37 H37 0.95
C38 C39 1.403(18)
C38 H38 0.95
C39 C40 1.368(15)
C39 H39 0.95
C40 H40 0.95
N1 Yb1 2.527(10)
N2 Yb1 2.714(6)
O1 Yb1 2.592(5)

loop_
_geom_torsion_atom_site_label_1
_geom_torsion_atom_site_label_2
_geom_torsion_atom_site_label_3
_geom_torsion_atom_site_label_4
_geom_torsion
N1 C5 C6 O1 -12.6(9)
